data_1519889
loop_
_publ_author_name
'Coles, Susanne L.'
'Threlfall, Terry L.'
'Hursthouse, Michael B.'

_publ_section_title
;
 Ethyl 4-acetamidobenzoate
;
_journal_name_full 'Crystal Structure Report Archive'
_journal_page_first 1396
_journal_year 2008
_chemical_formula_sum 'C11 H13 N O3'
_chemical_formula_weight 207.22
_chemical_name_systematic
;
 ethyl 4-acetamidobenzoate
;
_space_group_IT_number 9
_symmetry_cell_setting monoclinic
_symmetry_space_group_name_Hall 'C -2yc'
_symmetry_space_group_name_H-M 'C 1 c 1'
_atom_sites_solution_hydrogens geom
_atom_sites_solution_primary direct
_atom_sites_solution_secondary difmap
_cell_angle_alpha 90.00
_cell_angle_beta 117.051(4)
_cell_angle_gamma 90.00
_cell_formula_units_Z 4
_cell_length_a 8.4447(3)
_cell_length_b 19.2810(12)
_cell_length_c 7.3108(5)
_cell_measurement_reflns_used 5967
_cell_measurement_temperature 120(2)
_cell_measurement_theta_max 27.48
_cell_measurement_theta_min 2.91
_cell_volume 1060.14(11)
_computing_cell_refinement 'DENZO (Otwinowski & Minor, 1997) & COLLECT (Hooft, R.W.W., 1998)'
_computing_data_collection 'COLLECT (Hooft, R.W.W., 1998)'
_computing_data_reduction 'DENZO (Otwinowski & Minor, 1997) & COLLECT (Hooft, R.W.W., 1998)'
_computing_structure_refinement 'SHELXL-97 (Sheldrick, 1997)'
_computing_structure_solution 'SHELXS-97 (Sheldrick, 1997)'
_diffrn_ambient_temperature 120(2)
_diffrn_detector_area_resol_mean 9.091
_diffrn_measured_fraction_theta_full 0.996
_diffrn_measured_fraction_theta_max 0.996
_diffrn_measurement_device_type 'Bruker-Nonius Roper CCD camera on \k-goniostat'
_diffrn_measurement_method '\f & \w scans'
_diffrn_radiation_monochromator graphite
_diffrn_radiation_source 'Bruker-Nonius FR591 rotating anode'
_diffrn_radiation_type MoK\a
_diffrn_radiation_wavelength 0.71073
_diffrn_reflns_av_R_equivalents 0.0318
_diffrn_reflns_av_sigmaI/netI 0.0415
_diffrn_reflns_limit_h_max 10
_diffrn_reflns_limit_h_min -10
_diffrn_reflns_limit_k_max 24
_diffrn_reflns_limit_k_min -24
_diffrn_reflns_limit_l_max 9
_diffrn_reflns_limit_l_min -9
_diffrn_reflns_number 5996
_diffrn_reflns_theta_full 27.48
_diffrn_reflns_theta_max 27.48
_diffrn_reflns_theta_min 3.25
_exptl_absorpt_coefficient_mu 0.095
_exptl_absorpt_correction_T_max 0.9943
_exptl_absorpt_correction_T_min 0.9365
_exptl_absorpt_correction_type multi-scan
_exptl_absorpt_process_details 'SADABS 2007/2 (Sheldrick, G.M., 2007)'
_exptl_crystal_colour colourless
_exptl_crystal_density_diffrn 1.298
_exptl_crystal_density_method 'not measured'
_exptl_crystal_description 'cut shard'
_exptl_crystal_F_000 440
_exptl_crystal_size_max 0.70
_exptl_crystal_size_mid 0.26
_exptl_crystal_size_min 0.06
_refine_diff_density_max 0.181
_refine_diff_density_min -0.174
_refine_diff_density_rms 0.041
_refine_ls_abs_structure_details 'Flack H D (1983), Acta Cryst. A39, 876-881'
_refine_ls_abs_structure_Flack 1.8(10)
_refine_ls_extinction_coef 0.015(2)
_refine_ls_extinction_expression Fc^*^=kFc[1+0.001xFc^2^\l^3^/sin(2\q)]^-1/4^
_refine_ls_extinction_method SHELXL
_refine_ls_goodness_of_fit_ref 1.022
_refine_ls_hydrogen_treatment mixed
_refine_ls_matrix_type full
_refine_ls_number_parameters 144
_refine_ls_number_reflns 2256
_refine_ls_number_restraints 3
_refine_ls_restrained_S_all 1.021
_refine_ls_R_factor_all 0.0410
_refine_ls_R_factor_gt 0.0355
_refine_ls_shift/su_max 0.000
_refine_ls_shift/su_mean 0.000
_refine_ls_structure_factor_coef Fsqd
_refine_ls_weighting_details 'calc w=1/[\s^2^(Fo^2^)+(0.0382P)^2^+0.4034P] where P=(Fo^2^+2Fc^2^)/3'
_refine_ls_weighting_scheme calc
_refine_ls_wR_factor_gt 0.0810
_refine_ls_wR_factor_ref 0.0850
_reflns_number_gt 2073
_reflns_number_total 2256
_reflns_threshold_expression >2sigma(I)
_cod_data_source_file eCrystal-1396.cif
_cod_data_source_block 2008lsh080
_cod_depositor_comments
;
Citation :
Coles (nee Huth), Susanne L. and Threlfall, Terry L. and 
Hursthouse, Michael B. (2008) 
University of Southampton, Crystal Structure Report Archive. 
(doi:10.5258/ecrystals/1396)

More at:
http://ecrystals.chem.soton.ac.uk/1396/

The following automatic conversions were performed:

'_symmetry_cell_setting' value 'Monoclinic' changed to 'monoclinic'
according to the built-in table from CIF Core dictionary named
'cif_core.dic' version 2.4.1 from 2010-06-29.

Automatic conversion script
Id: cif_fix_values 3392 2015-05-12 13:50:21Z andrius 
;
_cod_original_sg_symbol_H-M Cc
_cod_database_code 1519889

loop_
_symmetry_equiv_pos_as_xyz
'x, y, z'
'x, -y, z+1/2'
'x+1/2, y+1/2, z'
'x+1/2, -y+1/2, z+1/2'

loop_
_atom_site_label
_atom_site_type_symbol
_atom_site_fract_x
_atom_site_fract_y
_atom_site_fract_z
_atom_site_U_iso_or_equiv
_atom_site_adp_type
_atom_site_occupancy
_atom_site_symmetry_multiplicity
_atom_site_calc_flag
_atom_site_refinement_flags
_atom_site_disorder_assembly
_atom_site_disorder_group
C1 C 0.8713(2) 0.59863(8) 1.0428(2) 0.0203(3) Uani 1 1 d . . .
C2 C 0.7584(2) 0.64850(8) 0.9074(2) 0.0226(4) Uani 1 1 d . . .
H2 H 0.8065 0.6877 0.8714 0.027 Uiso 1 1 calc R . .
C3 C 0.5752(2) 0.64033(8) 0.8259(2) 0.0223(3) Uani 1 1 d . . .
H3 H 0.4987 0.6744 0.7345 0.027 Uiso 1 1 calc R . .
C4 C 0.5019(2) 0.58298(9) 0.8760(2) 0.0212(3) Uani 1 1 d . . .
C5 C 0.6154(2) 0.53309(9) 1.0099(2) 0.0237(4) Uani 1 1 d . . .
H5 H 0.5671 0.4937 1.0448 0.028 Uiso 1 1 calc R . .
C6 C 0.7976(2) 0.54063(9) 1.0921(2) 0.0228(4) Uani 1 1 d . . .
H6 H 0.8736 0.5063 1.1827 0.027 Uiso 1 1 calc R . .
C7 C 1.1611(2) 0.65888(9) 1.1467(2) 0.0235(4) Uani 1 1 d . . .
C8 C 1.3581(2) 0.64582(9) 1.2611(3) 0.0282(4) Uani 1 1 d . . .
H8A H 1.4155 0.6843 1.3561 0.042 Uiso 1 1 calc R . .
H8B H 1.4072 0.6422 1.1631 0.042 Uiso 1 1 calc R . .
H8C H 1.3798 0.6025 1.3388 0.042 Uiso 1 1 calc R . .
C9 C 0.3075(2) 0.57439(9) 0.7946(2) 0.0228(4) Uani 1 1 d . . .
C10 C 0.0240(2) 0.62612(9) 0.6015(3) 0.0269(4) Uani 1 1 d . . .
H10A H -0.0057 0.6178 0.7160 0.032 Uiso 1 1 calc R . .
H10B H -0.0294 0.5886 0.4990 0.032 Uiso 1 1 calc R . .
C11 C -0.0456(3) 0.69560(10) 0.5046(3) 0.0349(4) Uani 1 1 d . . .
H11A H -0.0239 0.7015 0.3848 0.052 Uiso 1 1 calc R . .
H11B H 0.0153 0.7324 0.6045 0.052 Uiso 1 1 calc R . .
H11C H -0.1737 0.6981 0.4613 0.052 Uiso 1 1 calc R . .
N1 N 1.05753(18) 0.60269(7) 1.1340(2) 0.0224(3) Uani 1 1 d D . .
O1 O 1.10036(16) 0.71546(6) 1.0720(2) 0.0318(3) Uani 1 1 d . . .
O2 O 0.21610(15) 0.62759(6) 0.67744(18) 0.0267(3) Uani 1 1 d . . .
O3 O 0.23726(17) 0.52506(6) 0.8336(2) 0.0292(3) Uani 1 1 d . . .
H1N H 1.111(3) 0.5644(9) 1.195(3) 0.031(5) Uiso 1 1 d D . .

loop_
_atom_site_aniso_label
_atom_site_aniso_U_11
_atom_site_aniso_U_22
_atom_site_aniso_U_33
_atom_site_aniso_U_23
_atom_site_aniso_U_13
_atom_site_aniso_U_12
C1 0.0200(8) 0.0209(8) 0.0206(9) -0.0031(7) 0.0096(7) -0.0006(6)
C2 0.0240(9) 0.0198(8) 0.0254(8) 0.0012(6) 0.0123(7) -0.0011(6)
C3 0.0219(8) 0.0209(8) 0.0236(8) -0.0001(7) 0.0098(6) 0.0009(6)
C4 0.0224(9) 0.0211(8) 0.0213(8) -0.0064(6) 0.0109(6) -0.0022(6)
C5 0.0266(9) 0.0224(8) 0.0239(9) -0.0021(7) 0.0131(7) -0.0035(6)
C6 0.0261(9) 0.0197(8) 0.0225(8) -0.0001(6) 0.0110(7) 0.0004(6)
C7 0.0237(9) 0.0247(8) 0.0219(8) -0.0016(7) 0.0103(7) -0.0008(6)
C8 0.0236(9) 0.0293(8) 0.0298(9) -0.0015(7) 0.0106(7) -0.0019(7)
C9 0.0232(8) 0.0239(8) 0.0217(9) -0.0067(7) 0.0106(7) -0.0019(6)
C10 0.0177(8) 0.0360(10) 0.0256(9) -0.0025(7) 0.0086(7) -0.0008(6)
C11 0.0278(9) 0.0379(10) 0.0398(10) -0.0010(9) 0.0161(8) 0.0065(8)
N1 0.0208(7) 0.0191(7) 0.0258(7) 0.0027(6) 0.0093(6) 0.0024(5)
O1 0.0260(6) 0.0238(6) 0.0404(7) 0.0036(5) 0.0107(5) -0.0002(5)
O2 0.0184(6) 0.0287(7) 0.0307(7) 0.0002(5) 0.0092(5) -0.0006(5)
O3 0.0269(6) 0.0263(6) 0.0334(7) -0.0029(5) 0.0129(5) -0.0063(5)

loop_
_atom_type_symbol
_atom_type_description
_atom_type_scat_dispersion_real
_atom_type_scat_dispersion_imag
_atom_type_scat_source
C C 0.0033 0.0016 'International Tables Vol C Tables 4.2.6.8 and 6.1.1.4'
H H 0.0000 0.0000 'International Tables Vol C Tables 4.2.6.8 and 6.1.1.4'
N N 0.0061 0.0033 'International Tables Vol C Tables 4.2.6.8 and 6.1.1.4'
O O 0.0106 0.0060 'International Tables Vol C Tables 4.2.6.8 and 6.1.1.4'

loop_
_geom_angle_atom_site_label_1
_geom_angle_atom_site_label_2
_geom_angle_atom_site_label_3
_geom_angle
_geom_angle_site_symmetry_1
_geom_angle_site_symmetry_3
C2 C1 N1 123.63(14) . .
C2 C1 C6 119.36(14) . .
N1 C1 C6 117.01(14) . .
C3 C2 C1 119.53(14) . .
C3 C2 H2 120.2 . .
C1 C2 H2 120.2 . .
C2 C3 C4 121.13(15) . .
C2 C3 H3 119.4 . .
C4 C3 H3 119.4 . .
C3 C4 C5 119.04(15) . .
C3 C4 C9 121.79(14) . .
C5 C4 C9 119.17(14) . .
C6 C5 C4 120.40(15) . .
C6 C5 H5 119.8 . .
C4 C5 H5 119.8 . .
C5 C6 C1 120.54(15) . .
C5 C6 H6 119.7 . .
C1 C6 H6 119.7 . .
O1 C7 N1 123.39(14) . .
O1 C7 C8 122.04(15) . .
N1 C7 C8 114.57(14) . .
C7 C8 H8A 109.5 . .
C7 C8 H8B 109.5 . .
H8A C8 H8B 109.5 . .
C7 C8 H8C 109.5 . .
H8A C8 H8C 109.5 . .
H8B C8 H8C 109.5 . .
O3 C9 O2 123.26(16) . .
O3 C9 C4 124.12(15) . .
O2 C9 C4 112.59(13) . .
O2 C10 C11 106.92(14) . .
O2 C10 H10A 110.3 . .
C11 C10 H10A 110.3 . .
O2 C10 H10B 110.3 . .
C11 C10 H10B 110.3 . .
H10A C10 H10B 108.6 . .
C10 C11 H11A 109.5 . .
C10 C11 H11B 109.5 . .
H11A C11 H11B 109.5 . .
C10 C11 H11C 109.5 . .
H11A C11 H11C 109.5 . .
H11B C11 H11C 109.5 . .
C7 N1 C1 128.29(13) . .
C7 N1 H1N 117.9(14) . .
C1 N1 H1N 113.7(14) . .
C9 O2 C10 116.64(13) . .

loop_
_geom_bond_atom_site_label_1
_geom_bond_atom_site_label_2
_geom_bond_distance
_geom_bond_site_symmetry_2
C1 C2 1.398(2) .
C1 N1 1.404(2) .
C1 C6 1.404(2) .
C2 C3 1.391(2) .
C2 H2 0.9500 .
C3 C4 1.395(2) .
C3 H3 0.9500 .
C4 C5 1.396(2) .
C4 C9 1.480(2) .
C5 C6 1.381(2) .
C5 H5 0.9500 .
C6 H6 0.9500 .
C7 O1 1.223(2) .
C7 N1 1.369(2) .
C7 C8 1.505(2) .
C8 H8A 0.9800 .
C8 H8B 0.9800 .
C8 H8C 0.9800 .
C9 O3 1.221(2) .
C9 O2 1.334(2) .
C10 O2 1.4566(19) .
C10 C11 1.505(2) .
C10 H10A 0.9900 .
C10 H10B 0.9900 .
C11 H11A 0.9800 .
C11 H11B 0.9800 .
C11 H11C 0.9800 .
N1 H1N 0.874(15) .

loop_
_geom_hbond_atom_site_label_D
_geom_hbond_atom_site_label_H
_geom_hbond_atom_site_label_A
_geom_hbond_distance_DH
_geom_hbond_distance_HA
_geom_hbond_distance_DA
_geom_hbond_angle_DHA
_geom_hbond_site_symmetry_A
N1 H1N O3 0.874(15) 2.039(16) 2.9130(19) 179.0(19) 2_665
